data_4086759
loop_
_publ_author_name
'Gowda, Anitha S.'
'Baur, Andreas'
'Scaggs, Carl A.'
'Petersen, Jeffrey L.'
'Hoover, Jessica M.'

_publ_section_title
;
 Formation of Di-tert-butylurea from a Mononuclear Iron Tris(isocyanide)
 Complex
;
_journal_name_full Organometallics
_journal_paper_doi 10.1021/acs.organomet.6b00687
_journal_year 2016
_chemical_formula_sum 'C48 H59 B Cl2 F3 Fe N9 O4 S4'
_chemical_formula_weight 1148.84
_space_group_crystal_system triclinic
_space_group_IT_number 2
_space_group_name_Hall '-P 1'
_space_group_name_H-M_alt 'P -1'
_symmetry_space_group_name_Hall '-P 1'
_symmetry_space_group_name_H-M 'P -1'
_atom_sites_solution_hydrogens geom
_cell_angle_alpha 90.0410(13)
_cell_angle_beta 94.5144(14)
_cell_angle_gamma 115.2531(12)
_cell_formula_units_Z 2
_cell_length_a 12.8320(6)
_cell_length_b 14.2976(6)
_cell_length_c 16.8528(8)
_cell_measurement_reflns_used 9860
_cell_measurement_temperature 100.(2)
_cell_measurement_theta_max 30.0754
_cell_measurement_theta_min 2.9403
_cell_volume 2785.7(2)
_computing_cell_refinement 'SAINT V8.34A (Bruker AXS Inc., 2013)'
_computing_data_reduction 'SAINT V8.34A (Bruker AXS Inc., 2013)'
_computing_structure_refinement 'SHELXL-2014 (Sheldrick, 2014)'
_diffrn_ambient_temperature 100.(2)
_diffrn_detector_area_resol_mean 10.4167
_diffrn_measured_fraction_theta_full 0.999
_diffrn_measured_fraction_theta_max 0.999
_diffrn_measurement_device_type 'Bruker AXS D8 Venture fixed-chi'
_diffrn_measurement_method 'omega scan, PHOTON 100 CMOS'
_diffrn_radiation_monochromator Triumph
_diffrn_radiation_type 'Mo K\a'
_diffrn_radiation_wavelength 0.71073
_diffrn_reflns_av_R_equivalents 0.0319
_diffrn_reflns_av_unetI/netI 0.0285
_diffrn_reflns_limit_h_max 16
_diffrn_reflns_limit_h_min -16
_diffrn_reflns_limit_k_max 18
_diffrn_reflns_limit_k_min -18
_diffrn_reflns_limit_l_max 21
_diffrn_reflns_limit_l_min -21
_diffrn_reflns_number 54988
_diffrn_reflns_theta_full 27.50
_diffrn_reflns_theta_max 27.50
_diffrn_reflns_theta_min 2.82
_diffrn_source_type fine-focus
_exptl_absorpt_coefficient_mu 0.577
_exptl_absorpt_correction_T_max 0.82
_exptl_absorpt_correction_T_min 0.73
_exptl_absorpt_correction_type multi-scan
_exptl_absorpt_process_details 'SADABS V2014/3 (Bruker AXS Inc.)'
_exptl_crystal_colour 'intense orange'
_exptl_crystal_density_diffrn 1.370
_exptl_crystal_density_method 'not measured'
_exptl_crystal_description irregular
_exptl_crystal_F_000 1196
_exptl_crystal_size_max 0.492
_exptl_crystal_size_mid 0.387
_exptl_crystal_size_min 0.346
_refine_diff_density_max 1.044
_refine_diff_density_min -1.117
_refine_ls_extinction_method none
_refine_ls_goodness_of_fit_ref 1.038
_refine_ls_hydrogen_treatment riding
_refine_ls_matrix_type full
_refine_ls_number_parameters 613
_refine_ls_number_reflns 12772
_refine_ls_number_restraints 0
_refine_ls_restrained_S_all 1.038
_refine_ls_R_factor_all 0.0528
_refine_ls_R_factor_gt 0.0419
_refine_ls_shift/su_max 0.000
_refine_ls_shift/su_mean 0.000
_refine_ls_structure_factor_coef Fsqd
_refine_ls_weighting_details 'w=1/[\s^2^(Fo^2^)+(0.0517P)^2^+3.5324P] where P=(Fo^2^+2Fc^2^)/3'
_refine_ls_weighting_scheme calc
_refine_ls_wR_factor_gt 0.1052
_refine_ls_wR_factor_ref 0.1131
_reflns_number_gt 10756
_reflns_number_total 12772
_reflns_threshold_expression 'I > 2\s(I)'
_cod_data_source_file om6b00687_si_002.cif
_cod_data_source_block compound_3
_cod_database_code 4086759

loop_
_space_group_symop_operation_xyz
'x, y, z'
'-x, -y, -z'

loop_
_atom_site_type_symbol
_atom_site_label
_atom_site_fract_x
_atom_site_fract_y
_atom_site_fract_z
_atom_site_U_iso_or_equiv
_atom_site_adp_type
_atom_site_calc_flag
_atom_site_refinement_flags_adp
_atom_site_refinement_flags_posn
_atom_site_occupancy
Fe Fe1 0.30454(2) 0.18880(2) 0.30689(2) 0.01206(7) Uani d . . 1
Cl Cl1 0.59230(6) 0.51109(5) 0.21656(4) 0.03646(15) Uani d . . 1
Cl Cl2 0.72153(11) 0.62366(8) 0.08777(6) 0.0749(3) Uani d . . 1
S S1 0.48492(4) 0.30935(4) 0.36556(3) 0.01324(10) Uani d . . 1
S S2 0.31602(4) 0.03666(4) 0.35408(3) 0.01329(10) Uani d . . 1
S S3 0.19707(4) 0.20089(4) 0.41061(3) 0.01284(10) Uani d . . 1
S S4 0.54932(6) 0.84603(5) 0.19206(3) 0.02727(13) Uani d . . 1
F F1 0.37864(13) 0.79329(11) 0.28556(9) 0.0341(3) Uani d . . 1
F F2 0.38367(15) 0.90617(15) 0.19929(9) 0.0451(4) Uani d . . 1
F F3 0.50652(13) 0.95065(11) 0.30228(8) 0.0302(3) Uani d . . 1
O O1 0.61413(18) 0.81591(16) 0.25251(10) 0.0366(4) Uani d . . 1
O O2 0.4739(2) 0.76368(15) 0.13704(11) 0.0431(5) Uani d . . 1
O O3 0.61416(17) 0.94304(15) 0.15660(11) 0.0369(4) Uani d . . 1
N N1 0.63543(14) 0.22199(13) 0.39674(10) 0.0153(3) Uani d . . 1
N N2 0.50855(14) 0.18585(12) 0.48430(10) 0.0131(3) Uani d . . 1
N N3 0.15141(14) -0.06507(12) 0.45710(10) 0.0134(3) Uani d . . 1
N N4 0.29908(14) 0.06842(12) 0.51298(10) 0.0128(3) Uani d . . 1
N N5 0.29635(14) 0.37240(13) 0.51200(10) 0.0137(3) Uani d . . 1
N N6 0.37269(14) 0.26299(12) 0.53238(10) 0.0128(3) Uani d . . 1
N N7 0.07970(15) 0.06115(15) 0.21330(11) 0.0222(4) Uani d . . 1
N N8 0.27657(16) 0.36920(15) 0.23533(11) 0.0221(4) Uani d . . 1
N N9 0.41221(16) 0.17310(15) 0.15871(11) 0.0224(4) Uani d . . 1
C C1 0.54358(16) 0.23783(15) 0.41757(12) 0.0133(4) Uani d . . 1
C C2 0.65621(18) 0.15730(16) 0.45061(13) 0.0183(4) Uani d . . 1
H H2 0.7144 0.133 0.4495 0.022 Uiso calc U R 1
C C3 0.57821(17) 0.13548(15) 0.50475(12) 0.0156(4) Uani d . . 1
H H3 0.5718 0.0931 0.5492 0.019 Uiso calc U R 1
C C4 0.69921(17) 0.26071(17) 0.32836(13) 0.0179(4) Uani d . . 1
C C5 0.7054(2) 0.19016(19) 0.27461(14) 0.0258(5) Uani d . . 1
H H5 0.6677 0.118 0.2829 0.031 Uiso calc U R 1
C C6 0.7674(2) 0.2264(2) 0.20844(15) 0.0327(6) Uani d . . 1
H H6 0.7727 0.1789 0.1713 0.039 Uiso calc U R 1
C C7 0.8212(2) 0.3311(2) 0.19656(15) 0.0328(6) Uani d . . 1
H H7 0.8625 0.3556 0.1509 0.039 Uiso calc U R 1
C C8 0.8152(2) 0.4007(2) 0.25101(16) 0.0327(6) Uani d . . 1
H H8 0.8534 0.4729 0.2429 0.039 Uiso calc U R 1
C C9 0.75397(19) 0.36601(18) 0.31734(15) 0.0244(5) Uani d . . 1
H H9 0.7497 0.4138 0.3547 0.029 Uiso calc U R 1
C C10 0.25536(16) 0.01377(15) 0.44334(11) 0.0127(4) Uani d . . 1
C C11 0.22175(17) 0.02471(16) 0.57004(12) 0.0153(4) Uani d . . 1
H H11 0.2319 0.0486 0.624 0.018 Uiso calc U R 1
C C12 0.12962(18) -0.05753(16) 0.53587(12) 0.0157(4) Uani d . . 1
H H12 0.0629 -0.1017 0.5607 0.019 Uiso calc U R 1
C C13 0.07217(17) -0.14298(15) 0.40087(12) 0.0153(4) Uani d . . 1
C C14 -0.04317(18) -0.16042(17) 0.39593(13) 0.0196(4) Uani d . . 1
H H14 -0.0673 -0.1193 0.4274 0.023 Uiso calc U R 1
C C15 -0.12303(19) -0.23855(18) 0.34460(14) 0.0256(5) Uani d . . 1
H H15 -0.2022 -0.2511 0.3408 0.031 Uiso calc U R 1
C C16 -0.0875(2) -0.29800(18) 0.29909(15) 0.0282(5) Uani d . . 1
H H16 -0.1424 -0.3517 0.2643 0.034 Uiso calc U R 1
C C17 0.0284(2) -0.27962(17) 0.30398(14) 0.0268(5) Uani d . . 1
H H17 0.0525 -0.3203 0.272 0.032 Uiso calc U R 1
C C18 0.10910(19) -0.20215(16) 0.35534(13) 0.0205(4) Uani d . . 1
H H18 0.1882 -0.1898 0.3593 0.025 Uiso calc U R 1
C C19 0.29155(16) 0.27965(14) 0.48634(11) 0.0124(4) Uani d . . 1
C C20 0.38164(17) 0.41338(16) 0.57474(12) 0.0167(4) Uani d . . 1
H H20 0.4033 0.4772 0.6033 0.02 Uiso calc U R 1
C C21 0.42760(17) 0.34563(15) 0.58729(12) 0.0156(4) Uani d . . 1
H H21 0.4876 0.3529 0.627 0.019 Uiso calc U R 1
C C22 0.22850(17) 0.42406(15) 0.48091(12) 0.0147(4) Uani d . . 1
C C23 0.10949(18) 0.37082(17) 0.46426(13) 0.0198(4) Uani d . . 1
H H23 0.0713 0.2988 0.4731 0.024 Uiso calc U R 1
C C24 0.0472(2) 0.42398(19) 0.43461(15) 0.0255(5) Uani d . . 1
H H24 -0.034 0.3879 0.4219 0.031 Uiso calc U R 1
C C25 0.1024(2) 0.52933(18) 0.42336(14) 0.0260(5) Uani d . . 1
H H25 0.0592 0.5652 0.4029 0.031 Uiso calc U R 1
C C26 0.2204(2) 0.58220(17) 0.44188(14) 0.0243(5) Uani d . . 1
H H26 0.2579 0.6547 0.4351 0.029 Uiso calc U R 1
C C27 0.28452(19) 0.52963(16) 0.47041(13) 0.0200(4) Uani d . . 1
H H27 0.3658 0.5657 0.4825 0.024 Uiso calc U R 1
C C28 0.16525(18) 0.10716(16) 0.25256(12) 0.0173(4) Uani d . . 1
C C29 -0.0356(2) 0.0151(2) 0.17408(17) 0.0392(7) Uani d . . 1
C C30 -0.1142(3) 0.0149(4) 0.2380(3) 0.0966(19) Uani d . . 1
H H30A -0.1026 -0.0229 0.2838 0.145 Uiso calc U R 1
H H30B -0.1951 -0.0189 0.2161 0.145 Uiso calc U R 1
H H30C -0.0951 0.0863 0.2551 0.145 Uiso calc U R 1
C C31 -0.0602(4) -0.0921(3) 0.1448(3) 0.0893(18) Uani d . . 1
H H31A -0.0016 -0.0885 0.1094 0.134 Uiso calc U R 1
H H31B -0.1369 -0.1237 0.1155 0.134 Uiso calc U R 1
H H31C -0.0581 -0.1341 0.1903 0.134 Uiso calc U R 1
C C32 -0.0415(3) 0.0826(3) 0.1060(2) 0.0619(11) Uani d . . 1
H H32A -0.0174 0.1536 0.1265 0.093 Uiso calc U R 1
H H32B -0.121 0.0556 0.0813 0.093 Uiso calc U R 1
H H32C 0.0102 0.0821 0.0663 0.093 Uiso calc U R 1
C C33 0.29019(17) 0.30206(16) 0.26418(12) 0.0168(4) Uani d . . 1
C C34 0.2442(2) 0.44592(17) 0.19817(13) 0.0229(5) Uani d . . 1
C C35 0.1161(2) 0.4110(2) 0.2072(2) 0.0410(7) Uani d . . 1
H H35A 0.0718 0.3428 0.1806 0.062 Uiso calc U R 1
H H35B 0.0908 0.461 0.1829 0.062 Uiso calc U R 1
H H35C 0.1031 0.4068 0.2639 0.062 Uiso calc U R 1
C C36 0.2710(3) 0.4502(2) 0.11173(15) 0.0389(6) Uani d . . 1
H H36A 0.3533 0.4681 0.1093 0.058 Uiso calc U R 1
H H36B 0.2522 0.5027 0.0852 0.058 Uiso calc U R 1
H H36C 0.2247 0.3825 0.0849 0.058 Uiso calc U R 1
C C37 0.3147(3) 0.54961(19) 0.24215(16) 0.0346(6) Uani d . . 1
H H37A 0.2997 0.5434 0.2985 0.052 Uiso calc U R 1
H H37B 0.2925 0.602 0.2188 0.052 Uiso calc U R 1
H H37C 0.3971 0.5702 0.2375 0.052 Uiso calc U R 1
C C38 0.37579(17) 0.17782(16) 0.21816(12) 0.0169(4) Uani d . . 1
C C39 0.4379(2) 0.17630(19) 0.07545(13) 0.0244(5) Uani d . . 1
C C40 0.4873(3) 0.1003(3) 0.06112(17) 0.0506(8) Uani d . . 1
H H40A 0.558 0.1183 0.0965 0.076 Uiso calc U R 1
H H40B 0.5056 0.1026 0.0056 0.076 Uiso calc U R 1
H H40C 0.4306 0.0305 0.0719 0.076 Uiso calc U R 1
C C41 0.3267(3) 0.1530(3) 0.02516(16) 0.0473(8) Uani d . . 1
H H41A 0.2693 0.0833 0.0356 0.071 Uiso calc U R 1
H H41B 0.3409 0.1567 -0.0313 0.071 Uiso calc U R 1
H H41C 0.2975 0.2037 0.0384 0.071 Uiso calc U R 1
C C42 0.5265(3) 0.2872(2) 0.06178(17) 0.0453(7) Uani d . . 1
H H42A 0.493 0.3357 0.072 0.068 Uiso calc U R 1
H H42B 0.5467 0.2923 0.0066 0.068 Uiso calc U R 1
H H42C 0.5962 0.3044 0.098 0.068 Uiso calc U R 1
C C43 0.4493(2) 0.87523(19) 0.24734(14) 0.0260(5) Uani d . . 1
C C44 0.6313(3) 0.6229(2) 0.15960(17) 0.0357(6) Uani d . . 1
H H44A 0.5607 0.6251 0.1334 0.043 Uiso calc U R 1
H H44B 0.6713 0.6853 0.1952 0.043 Uiso calc U R 1
B B1 0.40697(19) 0.17103(17) 0.53477(13) 0.0138(4) Uani d . . 1
H H1B 0.4339 0.1667 0.5914 0.017 Uiso calc U R 1

loop_
_atom_site_aniso_label
_atom_site_aniso_U_11
_atom_site_aniso_U_22
_atom_site_aniso_U_33
_atom_site_aniso_U_12
_atom_site_aniso_U_13
_atom_site_aniso_U_23
Fe1 0.01216(14) 0.01285(14) 0.01108(14) 0.00545(11) 0.00001(10) 0.00012(10)
Cl1 0.0404(4) 0.0391(4) 0.0319(3) 0.0188(3) 0.0041(3) 0.0038(3)
Cl2 0.1098(8) 0.0704(6) 0.0580(5) 0.0444(6) 0.0501(6) 0.0189(5)
S1 0.0117(2) 0.0110(2) 0.0169(2) 0.00499(18) -0.00038(17) 0.00141(17)
S2 0.0150(2) 0.0120(2) 0.0135(2) 0.00603(18) 0.00345(17) -0.00015(17)
S3 0.0112(2) 0.0136(2) 0.0136(2) 0.00551(18) -0.00074(17) -0.00244(17)
S4 0.0413(3) 0.0323(3) 0.0168(3) 0.0230(3) 0.0078(2) 0.0038(2)
F1 0.0343(8) 0.0334(8) 0.0289(8) 0.0081(7) 0.0088(6) 0.0023(6)
F2 0.0500(10) 0.0715(12) 0.0321(8) 0.0439(10) 0.0012(7) 0.0121(8)
F3 0.0414(8) 0.0250(7) 0.0289(7) 0.0179(6) 0.0074(6) -0.0014(6)
O1 0.0551(12) 0.0518(12) 0.0243(9) 0.0417(10) 0.0120(8) 0.0095(8)
O2 0.0686(14) 0.0395(11) 0.0219(9) 0.0232(10) 0.0068(9) -0.0039(8)
O3 0.0432(11) 0.0440(11) 0.0286(9) 0.0218(9) 0.0131(8) 0.0134(8)
N1 0.0138(8) 0.0144(8) 0.0198(8) 0.0080(7) 0.0022(6) 0.0013(7)
N2 0.0136(8) 0.0110(8) 0.0155(8) 0.0065(6) -0.0009(6) -0.0002(6)
N3 0.0135(8) 0.0113(8) 0.0155(8) 0.0052(7) 0.0032(6) 0.0020(6)
N4 0.0135(8) 0.0125(8) 0.0138(8) 0.0068(7) 0.0022(6) 0.0007(6)
N5 0.0131(8) 0.0116(8) 0.0161(8) 0.0051(6) 0.0011(6) -0.0010(6)
N6 0.0128(8) 0.0119(8) 0.0133(8) 0.0052(6) 0.0000(6) -0.0018(6)
N7 0.0162(9) 0.0282(10) 0.0183(9) 0.0063(8) -0.0012(7) -0.0029(7)
N8 0.0218(9) 0.0223(9) 0.0241(10) 0.0112(8) 0.0021(7) 0.0066(8)
N9 0.0235(9) 0.0285(10) 0.0162(9) 0.0119(8) 0.0030(7) 0.0007(7)
C1 0.0107(9) 0.0105(9) 0.0175(9) 0.0039(7) -0.0014(7) -0.0016(7)
C2 0.0176(10) 0.0162(10) 0.0251(11) 0.0113(8) 0.0000(8) 0.0008(8)
C3 0.0155(9) 0.0136(9) 0.0193(10) 0.0083(8) -0.0023(7) 0.0006(7)
C4 0.0124(9) 0.0228(11) 0.0211(10) 0.0097(8) 0.0028(8) 0.0028(8)
C5 0.0265(12) 0.0246(12) 0.0289(12) 0.0126(10) 0.0071(9) 0.0006(9)
C6 0.0315(13) 0.0447(15) 0.0290(13) 0.0221(12) 0.0082(10) -0.0010(11)
C7 0.0241(12) 0.0516(16) 0.0294(13) 0.0206(12) 0.0131(10) 0.0136(11)
C8 0.0246(12) 0.0297(13) 0.0450(15) 0.0109(11) 0.0142(11) 0.0141(11)
C9 0.0184(10) 0.0215(11) 0.0338(13) 0.0083(9) 0.0070(9) 0.0036(9)
C10 0.0139(9) 0.0118(9) 0.0154(9) 0.0083(8) 0.0017(7) 0.0009(7)
C11 0.0189(10) 0.0173(10) 0.0144(9) 0.0116(8) 0.0057(7) 0.0035(7)
C12 0.0173(9) 0.0159(10) 0.0175(10) 0.0096(8) 0.0064(7) 0.0046(7)
C13 0.0161(9) 0.0101(9) 0.0170(9) 0.0031(8) 0.0015(7) 0.0036(7)
C14 0.0170(10) 0.0215(11) 0.0192(10) 0.0069(9) 0.0035(8) 0.0045(8)
C15 0.0163(10) 0.0269(12) 0.0262(12) 0.0028(9) -0.0017(9) 0.0058(9)
C16 0.0266(12) 0.0178(11) 0.0292(12) 0.0007(9) -0.0073(9) 0.0005(9)
C17 0.0342(13) 0.0174(11) 0.0283(12) 0.0116(10) -0.0030(10) -0.0044(9)
C18 0.0204(10) 0.0157(10) 0.0262(11) 0.0088(9) -0.0004(8) -0.0015(8)
C19 0.0119(9) 0.0115(9) 0.0143(9) 0.0051(7) 0.0032(7) 0.0000(7)
C20 0.0163(10) 0.0142(9) 0.0173(10) 0.0046(8) 0.0003(8) -0.0044(8)
C21 0.0137(9) 0.0152(9) 0.0153(9) 0.0040(8) -0.0005(7) -0.0026(7)
C22 0.0187(10) 0.0149(9) 0.0144(9) 0.0104(8) 0.0038(7) -0.0007(7)
C23 0.0187(10) 0.0167(10) 0.0257(11) 0.0087(9) 0.0048(8) 0.0010(8)
C24 0.0204(11) 0.0279(12) 0.0332(13) 0.0151(10) 0.0028(9) 0.0010(10)
C25 0.0358(13) 0.0280(12) 0.0254(11) 0.0243(11) 0.0040(10) 0.0039(9)
C26 0.0344(13) 0.0156(10) 0.0263(11) 0.0134(10) 0.0055(9) 0.0027(8)
C27 0.0237(11) 0.0165(10) 0.0202(10) 0.0087(9) 0.0040(8) -0.0006(8)
C28 0.0203(10) 0.0200(10) 0.0140(9) 0.0106(9) 0.0031(8) 0.0008(8)
C29 0.0228(12) 0.0366(14) 0.0370(14) -0.0044(11) -0.0157(11) 0.0150(12)
C30 0.0370(19) 0.153(5) 0.119(4) 0.054(3) 0.038(2) 0.088(4)
C31 0.120(4) 0.0275(16) 0.073(3) -0.002(2) -0.064(3) 0.0002(16)
C32 0.076(2) 0.0402(17) 0.0429(18) 0.0060(17) -0.0339(17) 0.0126(14)
C33 0.0156(9) 0.0196(10) 0.0147(9) 0.0070(8) 0.0005(7) -0.0005(8)
C34 0.0281(12) 0.0204(11) 0.0239(11) 0.0139(9) 0.0016(9) 0.0070(9)
C35 0.0304(14) 0.0394(15) 0.0599(19) 0.0217(13) 0.0014(13) 0.0075(13)
C36 0.0573(18) 0.0451(16) 0.0210(12) 0.0285(15) 0.0016(12) 0.0072(11)
C37 0.0445(15) 0.0253(13) 0.0340(14) 0.0148(12) 0.0038(11) -0.0005(10)
C38 0.0158(9) 0.0160(10) 0.0173(10) 0.0059(8) -0.0014(8) 0.0008(8)
C39 0.0278(12) 0.0366(13) 0.0123(10) 0.0168(10) 0.0044(8) -0.0006(9)
C40 0.082(2) 0.071(2) 0.0279(14) 0.059(2) 0.0140(15) 0.0040(14)
C41 0.0396(16) 0.082(2) 0.0227(13) 0.0288(16) -0.0006(11) -0.0050(14)
C42 0.0543(18) 0.0418(16) 0.0290(14) 0.0081(14) 0.0158(13) 0.0023(12)
C43 0.0323(13) 0.0281(12) 0.0212(11) 0.0161(10) 0.0041(9) 0.0039(9)
C44 0.0420(15) 0.0344(14) 0.0368(14) 0.0222(13) 0.0026(12) 0.0027(11)
B1 0.0148(10) 0.0132(10) 0.0140(10) 0.0068(9) -0.0006(8) -0.0011(8)

loop_
_atom_type_symbol
_atom_type_description
_atom_type_scat_dispersion_real
_atom_type_scat_dispersion_imag
_atom_type_scat_source
C C 0.0033 0.0016 'International Tables Vol C Tables 4.2.6.8 and 6.1.1.4'
H H 0.0000 0.0000 'International Tables Vol C Tables 4.2.6.8 and 6.1.1.4'
B B 0.0013 0.0007 'International Tables Vol C Tables 4.2.6.8 and 6.1.1.4'
N N 0.0061 0.0033 'International Tables Vol C Tables 4.2.6.8 and 6.1.1.4'
O O 0.0106 0.0060 'International Tables Vol C Tables 4.2.6.8 and 6.1.1.4'
F F 0.0171 0.0103 'International Tables Vol C Tables 4.2.6.8 and 6.1.1.4'
S S 0.1246 0.1234 'International Tables Vol C Tables 4.2.6.8 and 6.1.1.4'
Fe Fe 0.3463 0.8444 'International Tables Vol C Tables 4.2.6.8 and 6.1.1.4'
Cl Cl 0.1484 0.1585 'International Tables Vol C Tables 4.2.6.8 and 6.1.1.4'

loop_
_geom_angle_atom_site_label_1
_geom_angle_atom_site_label_2
_geom_angle_atom_site_label_3
_geom_angle
C28 Fe1 C33 87.85(9)
C28 Fe1 C38 88.18(9)
C33 Fe1 C38 89.31(9)
C28 Fe1 S1 173.00(7)
C33 Fe1 S1 85.58(6)
C38 Fe1 S1 89.30(6)
C28 Fe1 S3 86.60(6)
C33 Fe1 S3 87.54(6)
C38 Fe1 S3 174.00(6)
S1 Fe1 S3 95.534(19)
C28 Fe1 S2 88.89(7)
C33 Fe1 S2 176.22(6)
C38 Fe1 S2 88.65(6)
S1 Fe1 S2 97.582(19)
S3 Fe1 S2 94.203(19)
C1 S1 Fe1 105.60(7)
C10 S2 Fe1 106.03(7)
C19 S3 Fe1 108.64(7)
O2 S4 O3 115.12(12)
O2 S4 O1 114.58(12)
O3 S4 O1 115.12(12)
O2 S4 C43 103.35(12)
O3 S4 C43 102.23(11)
O1 S4 C43 104.05(10)
C1 N1 C2 109.11(17)
C1 N1 C4 126.82(17)
C2 N1 C4 124.01(17)
C1 N2 C3 108.67(16)
C1 N2 B1 131.77(16)
C3 N2 B1 119.49(16)
C10 N3 C12 109.40(16)
C10 N3 C13 127.31(17)
C12 N3 C13 123.26(16)
C10 N4 C11 109.11(16)
C10 N4 B1 131.95(17)
C11 N4 B1 118.56(16)
C19 N5 C20 109.14(16)
C19 N5 C22 127.86(17)
C20 N5 C22 122.99(17)
C19 N6 C21 108.53(16)
C19 N6 B1 131.86(16)
C21 N6 B1 119.57(16)
C28 N7 C29 168.5(2)
C33 N8 C34 173.0(2)
C38 N9 C39 165.9(2)
N2 C1 N1 107.20(16)
N2 C1 S1 127.83(15)
N1 C1 S1 124.96(15)
C3 C2 N1 106.95(17)
C2 C3 N2 108.06(18)
C9 C4 C5 121.1(2)
C9 C4 N1 120.46(19)
C5 C4 N1 118.42(19)
C4 C5 C6 119.1(2)
C7 C6 C5 120.1(2)
C6 C7 C8 120.1(2)
C7 C8 C9 120.5(2)
C4 C9 C8 119.0(2)
N4 C10 N3 106.63(16)
N4 C10 S2 127.67(15)
N3 C10 S2 125.70(15)
C12 C11 N4 108.29(17)
C11 C12 N3 106.55(17)
C14 C13 C18 121.16(19)
C14 C13 N3 117.98(18)
C18 C13 N3 120.80(18)
C13 C14 C15 119.4(2)
C16 C15 C14 120.1(2)
C15 C16 C17 120.2(2)
C18 C17 C16 120.3(2)
C17 C18 C13 118.8(2)
N6 C19 N5 106.93(16)
N6 C19 S3 127.91(14)
N5 C19 S3 125.15(15)
C21 C20 N5 106.84(17)
C20 C21 N6 108.56(17)
C27 C22 C23 120.78(19)
C27 C22 N5 118.04(18)
C23 C22 N5 121.15(18)
C24 C23 C22 119.2(2)
C25 C24 C23 120.5(2)
C26 C25 C24 120.0(2)
C25 C26 C27 120.3(2)
C22 C27 C26 119.3(2)
N7 C28 Fe1 174.46(19)
N7 C29 C31 108.1(3)
N7 C29 C32 108.3(2)
C31 C29 C32 111.6(3)
N7 C29 C30 105.0(3)
C31 C29 C30 112.5(3)
C32 C29 C30 111.0(3)
N8 C33 Fe1 176.63(19)
N8 C34 C36 107.30(19)
N8 C34 C35 106.94(19)
C36 C34 C35 112.8(2)
N8 C34 C37 108.29(19)
C36 C34 C37 111.2(2)
C35 C34 C37 110.1(2)
N9 C38 Fe1 173.36(19)
N9 C39 C40 109.0(2)
N9 C39 C41 106.96(19)
C40 C39 C41 113.3(2)
N9 C39 C42 107.02(19)
C40 C39 C42 110.7(2)
C41 C39 C42 109.6(2)
F2 C43 F3 107.52(19)
F2 C43 F1 107.7(2)
F3 C43 F1 106.90(18)
F2 C43 S4 111.32(16)
F3 C43 S4 110.92(17)
F1 C43 S4 112.25(16)
Cl2 C44 Cl1 111.07(15)
N4 B1 N2 112.51(16)
N4 B1 N6 109.98(16)
N2 B1 N6 113.89(16)

loop_
_geom_bond_atom_site_label_1
_geom_bond_atom_site_label_2
_geom_bond_distance
Fe1 C28 1.832(2)
Fe1 C33 1.846(2)
Fe1 C38 1.853(2)
Fe1 S1 2.3536(5)
Fe1 S3 2.3600(5)
Fe1 S2 2.3757(5)
Cl1 C44 1.767(3)
Cl2 C44 1.737(3)
S1 C1 1.713(2)
S2 C10 1.716(2)
S3 C19 1.719(2)
S4 O2 1.438(2)
S4 O3 1.4381(19)
S4 O1 1.4449(18)
S4 C43 1.826(2)
F1 C43 1.340(3)
F2 C43 1.331(3)
F3 C43 1.332(3)
N1 C1 1.362(2)
N1 C2 1.387(3)
N1 C4 1.438(3)
N2 C1 1.347(3)
N2 C3 1.392(2)
N2 B1 1.551(3)
N3 C10 1.367(3)
N3 C12 1.391(3)
N3 C13 1.433(3)
N4 C10 1.351(2)
N4 C11 1.386(2)
N4 B1 1.546(3)
N5 C19 1.369(2)
N5 C20 1.389(3)
N5 C22 1.434(3)
N6 C19 1.352(2)
N6 C21 1.391(2)
N6 B1 1.554(3)
N7 C28 1.160(3)
N7 C29 1.440(3)
N8 C33 1.148(3)
N8 C34 1.455(3)
N9 C38 1.152(3)
N9 C39 1.463(3)
C2 C3 1.345(3)
C4 C9 1.383(3)
C4 C5 1.386(3)
C5 C6 1.391(3)
C6 C7 1.378(4)
C7 C8 1.383(4)
C8 C9 1.385(3)
C11 C12 1.348(3)
C13 C14 1.388(3)
C13 C18 1.388(3)
C14 C15 1.389(3)
C15 C16 1.380(4)
C16 C17 1.391(4)
C17 C18 1.388(3)
C20 C21 1.341(3)
C22 C27 1.386(3)
C22 C23 1.390(3)
C23 C24 1.387(3)
C24 C25 1.385(3)
C25 C26 1.382(3)
C26 C27 1.393(3)
C29 C31 1.502(5)
C29 C32 1.516(4)
C29 C30 1.531(5)
C34 C36 1.518(3)
C34 C35 1.521(3)
C34 C37 1.521(3)
C39 C40 1.500(4)
C39 C41 1.506(4)
C39 C42 1.538(4)
